data_4110613
loop_
_publ_author_name
'Naokazu Kano'
'Fuminori Komatsu'
'Masaki Yamamura'
'Takayuki Kawashima'

_publ_contact_author_address
;
Department of Chemistry, Graduate School of Science,
The University of Tokyo,
7-3-1 Hongo, Bunkyo-ku, Tokyo, 113-0033, Japan
;
_publ_contact_author_email takayuki@chem.s.u-tokyo.ac.jp
_publ_contact_author_fax +81-5800-6899
_publ_contact_author_name 'Takayuki Kawashima'
_publ_contact_author_phone +81-5800-6899
_publ_section_title
;
 Reversible Photoswitching of the Coordination Numbers of Silicon in
 Organosilicon Compounds Bearing a 2-(Phenylazo)phenyl Group
;
_journal_name_full 'Journal of the American Chemical Society'
_journal_page_first 7097
_journal_page_last 7109
_journal_paper_doi 10.1021/ja060926s
_journal_volume 128
_journal_year 2006
_chemical_formula_moiety 'C24 H20 N2 Si'
_chemical_formula_sum 'C24 H20 N2 Si'
_chemical_formula_weight 364.51
_chemical_melting_point 347(1)
_chemical_name_common Diphenylsilane
_chemical_name_systematic
; 
Diphenyl[2-(phenylazo)phenyl]silane
;
_space_group_IT_number 2
_symmetry_cell_setting triclinic
_symmetry_space_group_name_Hall '-P 1'
_symmetry_space_group_name_H-M 'P -1'
_atom_sites_solution_hydrogens geom
_atom_sites_solution_primary direct
_atom_sites_solution_secondary difmap
_audit_creation_method SHELXL-97
_cell_angle_alpha 91.788(2)
_cell_angle_beta 114.662(3)
_cell_angle_gamma 117.112(3)
_cell_formula_units_Z 2
_cell_length_a 10.4650(14)
_cell_length_b 10.7808(17)
_cell_length_c 11.1487(11)
_cell_measurement_reflns_used 3330
_cell_measurement_temperature 120(2)
_cell_measurement_theta_max 27.4835
_cell_measurement_theta_min 3.4297
_cell_volume 978.6(2)
_computing_cell_refinement 'CrystalClear (Rigaku Corp., 2000)'
_computing_data_collection 'CrystalClear (Rigaku Corp., 2000)'
_computing_data_reduction 'CrystalClear (Rigaku Corp., 2000)'
_computing_molecular_graphics 'ORTEP-3 for Windows ver 1.08 (Farrugia, 1997-2005)'
_computing_structure_refinement 'SHELXL-97 (Sheldrick, 1997)'
_computing_structure_solution 'SHELXS-97 (Sheldrick, 1990)'
_diffrn_ambient_temperature 120(2)
_diffrn_detector_area_resol_mean 14.5666
_diffrn_measured_fraction_theta_full 0.967
_diffrn_measured_fraction_theta_max 0.967
_diffrn_measurement_details
;
scan:
    Number of images: 600
               Slice: -70.0000 - 110.0000
         Image width: 0.3000
            Exp time: 16.0000
       Rotation axis: Omega
               Omega: 0.0000
                 Chi: 45.0000
                 Phi: 0.0000
                 XTD: 44.9611
              2theta: 19.6830
scan:
    Number of images: 600
               Slice: -70.0000 - 110.0000
         Image width: 0.3000
            Exp time: 16.0000
       Rotation axis: Omega
               Omega: 0.0000
                 Chi: 45.0000
                 Phi: 90.0000
                 XTD: 44.9611
              2theta: 19.6830

;
_diffrn_measurement_device
;
Mercury CCD (2x2 bin mode)
;
_diffrn_measurement_device_details
;
AFC8: Eulerian 3-circle
;
_diffrn_measurement_method dtprofit.ref
_diffrn_orient_matrix_type d*Trek
_diffrn_orient_matrix_UB_11 0.0135
_diffrn_orient_matrix_UB_12 -0.1160
_diffrn_orient_matrix_UB_13 0.0377
_diffrn_orient_matrix_UB_21 -0.0718
_diffrn_orient_matrix_UB_22 -0.0457
_diffrn_orient_matrix_UB_23 0.0671
_diffrn_orient_matrix_UB_31 -0.0446
_diffrn_orient_matrix_UB_32 -0.0753
_diffrn_orient_matrix_UB_33 -0.0536
_diffrn_radiation_detector CCD
_diffrn_radiation_monochromator graphite
_diffrn_radiation_source 'fine-focus sealed tube'
_diffrn_radiation_type MoK\a
_diffrn_radiation_wavelength 0.71070
_diffrn_reflns_av_R_equivalents 0.0103
_diffrn_reflns_av_sigmaI/netI 0.0210
_diffrn_reflns_limit_h_max 10
_diffrn_reflns_limit_h_min -12
_diffrn_reflns_limit_k_max 10
_diffrn_reflns_limit_k_min -12
_diffrn_reflns_limit_l_max 13
_diffrn_reflns_limit_l_min -13
_diffrn_reflns_number 6216
_diffrn_reflns_reduction_process 'Lp corrections applied'
_diffrn_reflns_theta_full 25.00
_diffrn_reflns_theta_max 25.00
_diffrn_reflns_theta_min 3.43
_diffrn_source_current 40.0000
_diffrn_source_power 2.0000
_diffrn_source_voltage 50.0000
_exptl_absorpt_coefficient_mu 0.130
_exptl_absorpt_correction_T_max 0.9744
_exptl_absorpt_correction_T_min 0.9259
_exptl_absorpt_correction_type multi-scan
_exptl_absorpt_process_details
;
Jacobson, R. (1998) Private communication
;
_exptl_crystal_colour Yellow
_exptl_crystal_density_diffrn 1.237
_exptl_crystal_description Block
_exptl_crystal_F_000 384
_exptl_crystal_size_max 0.55
_exptl_crystal_size_mid 0.45
_exptl_crystal_size_min 0.20
_refine_diff_density_max 0.313
_refine_diff_density_min -0.241
_refine_diff_density_rms 0.035
_refine_ls_extinction_method none
_refine_ls_goodness_of_fit_ref 1.069
_refine_ls_hydrogen_treatment mixed
_refine_ls_matrix_type full
_refine_ls_number_parameters 247
_refine_ls_number_reflns 3333
_refine_ls_number_restraints 0
_refine_ls_restrained_S_all 1.069
_refine_ls_R_factor_all 0.0330
_refine_ls_R_factor_gt 0.0304
_refine_ls_shift/su_max 0.001
_refine_ls_shift/su_mean 0.000
_refine_ls_structure_factor_coef Fsqd
_refine_ls_weighting_details 'calc w=1/[\s^2^(Fo^2^)+(0.0297P)^2^+0.4047P] where P=(Fo^2^+2Fc^2^)/3'
_refine_ls_weighting_scheme calc
_refine_ls_wR_factor_gt 0.0751
_refine_ls_wR_factor_ref 0.0766
_reflns_number_gt 3066
_reflns_number_total 3333
_reflns_threshold_expression >2sigma(I)
_cod_data_source_file ja060926ssi20060208_062304.cif
_cod_data_source_block E2f
_cod_database_code 4110613

loop_
_symmetry_equiv_pos_as_xyz
'x, y, z'
'-x, -y, -z'

loop_
_atom_site_label
_atom_site_type_symbol
_atom_site_fract_x
_atom_site_fract_y
_atom_site_fract_z
_atom_site_U_iso_or_equiv
_atom_site_adp_type
_atom_site_occupancy
_atom_site_symmetry_multiplicity
_atom_site_calc_flag
_atom_site_refinement_flags
Si1 Si 0.01428(4) 0.23113(4) 0.18814(3) 0.01658(11) Uani 1 1 d .
H1 H -0.0724(16) 0.1738(15) 0.0457(14) 0.020 Uiso 1 1 d .
C1 C 0.07255(15) 0.42472(13) 0.23739(12) 0.0168(3) Uani 1 1 d .
C2 C 0.03869(16) 0.47644(14) 0.33013(13) 0.0212(3) Uani 1 1 d .
H2 H -0.0152 0.4120 0.3721 0.025 Uiso 1 1 calc R
C3 C 0.08262(17) 0.62029(15) 0.36178(14) 0.0237(3) Uani 1 1 d .
H3 H 0.0603 0.6541 0.4261 0.028 Uiso 1 1 calc R
C4 C 0.15912(16) 0.71493(14) 0.29962(14) 0.0224(3) Uani 1 1 d .
H4 H 0.1881 0.8132 0.3210 0.027 Uiso 1 1 calc R
C5 C 0.19337(15) 0.66714(14) 0.20698(13) 0.0200(3) Uani 1 1 d .
H5 H 0.2445 0.7317 0.1636 0.024 Uiso 1 1 calc R
C6 C 0.15223(14) 0.52313(13) 0.17771(12) 0.0164(3) Uani 1 1 d .
N1 N 0.18165(12) 0.46092(11) 0.08427(10) 0.0178(2) Uani 1 1 d .
N2 N 0.25643(13) 0.54810(12) 0.03227(11) 0.0202(2) Uani 1 1 d .
C7 C 0.27948(15) 0.48238(14) -0.06395(13) 0.0193(3) Uani 1 1 d .
C8 C 0.37144(17) 0.57645(15) -0.11685(14) 0.0261(3) Uani 1 1 d .
H6 H 0.4156 0.6776 -0.0876 0.031 Uiso 1 1 calc R
C9 C 0.39890(18) 0.52269(17) -0.21244(15) 0.0310(3) Uani 1 1 d .
H7 H 0.4631 0.5872 -0.2478 0.037 Uiso 1 1 calc R
C10 C 0.33319(18) 0.37577(16) -0.25613(14) 0.0283(3) Uani 1 1 d .
H8 H 0.3518 0.3391 -0.3219 0.034 Uiso 1 1 calc R
C11 C 0.23982(17) 0.28111(16) -0.20423(14) 0.0257(3) Uani 1 1 d .
H9 H 0.1940 0.1798 -0.2352 0.031 Uiso 1 1 calc R
C12 C 0.21335(16) 0.33362(15) -0.10784(13) 0.0223(3) Uani 1 1 d .
H10 H 0.1506 0.2689 -0.0716 0.027 Uiso 1 1 calc R
C13 C 0.20001(15) 0.21361(13) 0.26371(13) 0.0175(3) Uani 1 1 d .
C14 C 0.33598(16) 0.30227(14) 0.39172(13) 0.0195(3) Uani 1 1 d .
H11 H 0.3363 0.3761 0.4408 0.023 Uiso 1 1 calc R
C15 C 0.47061(16) 0.28469(14) 0.44858(13) 0.0229(3) Uani 1 1 d .
H12 H 0.5612 0.3456 0.5361 0.028 Uiso 1 1 calc R
C16 C 0.47306(17) 0.17860(15) 0.37802(14) 0.0250(3) Uani 1 1 d .
H13 H 0.5653 0.1668 0.4166 0.030 Uiso 1 1 calc R
C17 C 0.34048(18) 0.09003(16) 0.25123(15) 0.0290(3) Uani 1 1 d .
H14 H 0.3416 0.0173 0.2022 0.035 Uiso 1 1 calc R
C18 C 0.20549(17) 0.10707(15) 0.19529(14) 0.0261(3) Uani 1 1 d .
H15 H 0.1147 0.0447 0.1084 0.031 Uiso 1 1 calc R
C19 C -0.13074(16) 0.11898(13) 0.25061(13) 0.0183(3) Uani 1 1 d .
C20 C -0.29832(16) 0.03066(15) 0.15724(14) 0.0232(3) Uani 1 1 d .
H16 H -0.3369 0.0299 0.0634 0.028 Uiso 1 1 calc R
C21 C -0.40934(17) -0.05592(16) 0.19895(15) 0.0272(3) Uani 1 1 d .
H17 H -0.5224 -0.1157 0.1337 0.033 Uiso 1 1 calc R
C22 C -0.35536(17) -0.05514(15) 0.33551(15) 0.0260(3) Uani 1 1 d .
H18 H -0.4316 -0.1133 0.3643 0.031 Uiso 1 1 calc R
C23 C -0.19033(18) 0.03046(15) 0.43006(14) 0.0243(3) Uani 1 1 d .
H19 H -0.1529 0.0306 0.5238 0.029 Uiso 1 1 calc R
C24 C -0.07921(16) 0.11632(14) 0.38779(13) 0.0215(3) Uani 1 1 d .
H20 H 0.0340 0.1744 0.4534 0.026 Uiso 1 1 calc R

loop_
_atom_site_aniso_label
_atom_site_aniso_U_11
_atom_site_aniso_U_22
_atom_site_aniso_U_33
_atom_site_aniso_U_23
_atom_site_aniso_U_13
_atom_site_aniso_U_12
Si1 0.01654(18) 0.01569(19) 0.01706(18) 0.00471(13) 0.00856(14) 0.00759(15)
C1 0.0142(6) 0.0186(6) 0.0168(6) 0.0056(5) 0.0061(5) 0.0090(5)
C2 0.0232(7) 0.0229(7) 0.0234(7) 0.0103(5) 0.0145(6) 0.0132(6)
C3 0.0268(7) 0.0263(7) 0.0246(7) 0.0064(6) 0.0145(6) 0.0168(6)
C4 0.0220(7) 0.0175(7) 0.0276(7) 0.0053(5) 0.0102(6) 0.0118(6)
C5 0.0162(6) 0.0188(7) 0.0234(7) 0.0080(5) 0.0093(5) 0.0081(5)
C6 0.0129(6) 0.0186(6) 0.0161(6) 0.0046(5) 0.0055(5) 0.0084(5)
N1 0.0155(5) 0.0196(6) 0.0184(5) 0.0072(4) 0.0084(4) 0.0089(4)
N2 0.0178(5) 0.0205(6) 0.0210(6) 0.0061(4) 0.0102(5) 0.0082(5)
C7 0.0177(6) 0.0231(7) 0.0172(6) 0.0063(5) 0.0081(5) 0.0109(5)
C8 0.0278(7) 0.0228(7) 0.0273(7) 0.0085(6) 0.0164(6) 0.0100(6)
C9 0.0347(8) 0.0351(8) 0.0304(8) 0.0145(7) 0.0233(7) 0.0162(7)
C10 0.0332(8) 0.0385(9) 0.0211(7) 0.0087(6) 0.0156(6) 0.0220(7)
C11 0.0282(7) 0.0256(7) 0.0240(7) 0.0055(6) 0.0114(6) 0.0156(6)
C12 0.0222(7) 0.0231(7) 0.0233(7) 0.0096(5) 0.0125(6) 0.0114(6)
C13 0.0188(6) 0.0160(6) 0.0191(6) 0.0075(5) 0.0110(5) 0.0082(5)
C14 0.0229(7) 0.0179(6) 0.0190(6) 0.0056(5) 0.0121(5) 0.0097(5)
C15 0.0201(7) 0.0223(7) 0.0196(6) 0.0068(5) 0.0073(5) 0.0080(6)
C16 0.0226(7) 0.0257(7) 0.0298(7) 0.0116(6) 0.0116(6) 0.0155(6)
C17 0.0311(8) 0.0258(8) 0.0313(8) 0.0028(6) 0.0118(6) 0.0190(7)
C18 0.0244(7) 0.0230(7) 0.0231(7) -0.0013(6) 0.0052(6) 0.0127(6)
C19 0.0208(6) 0.0153(6) 0.0227(6) 0.0067(5) 0.0117(5) 0.0110(5)
C20 0.0217(7) 0.0266(7) 0.0234(7) 0.0107(6) 0.0111(6) 0.0136(6)
C21 0.0191(7) 0.0291(8) 0.0347(8) 0.0123(6) 0.0144(6) 0.0121(6)
C22 0.0303(7) 0.0252(7) 0.0391(8) 0.0168(6) 0.0262(7) 0.0173(6)
C23 0.0362(8) 0.0249(7) 0.0244(7) 0.0112(6) 0.0196(6) 0.0203(6)
C24 0.0237(7) 0.0187(7) 0.0218(7) 0.0049(5) 0.0106(6) 0.0113(6)

loop_
_atom_type_symbol
_atom_type_description
_atom_type_scat_dispersion_real
_atom_type_scat_dispersion_imag
_atom_type_scat_source
C C 0.0033 0.0016 'International Tables Vol C Tables 4.2.6.8 and 6.1.1.4'
H H 0.0000 0.0000 'International Tables Vol C Tables 4.2.6.8 and 6.1.1.4'
N N 0.0061 0.0033 'International Tables Vol C Tables 4.2.6.8 and 6.1.1.4'
Si Si 0.0817 0.0704 'International Tables Vol C Tables 4.2.6.8 and 6.1.1.4'

loop_
_geom_angle_atom_site_label_1
_geom_angle_atom_site_label_2
_geom_angle_atom_site_label_3
_geom_angle
C13 Si1 C19 109.83(6)
C13 Si1 C1 110.93(6)
C19 Si1 C1 108.94(6)
C13 Si1 H1 110.2(6)
C19 Si1 H1 105.5(6)
C1 Si1 H1 111.4(6)
C2 C1 C6 117.77(12)
C2 C1 Si1 123.26(10)
C6 C1 Si1 118.96(9)
C3 C2 C1 120.99(12)
C3 C2 H2 119.5
C1 C2 H2 119.5
C2 C3 C4 120.07(12)
C2 C3 H3 120.0
C4 C3 H3 120.0
C5 C4 C3 120.39(12)
C5 C4 H4 119.8
C3 C4 H4 119.8
C4 C5 C6 119.34(12)
C4 C5 H5 120.3
C6 C5 H5 120.3
C5 C6 C1 121.41(12)
C5 C6 N1 124.63(11)
C1 C6 N1 113.94(11)
N2 N1 C6 114.91(11)
N1 N2 C7 113.77(11)
C8 C7 C12 120.03(12)
C8 C7 N2 115.65(12)
C12 C7 N2 124.30(11)
C9 C8 C7 119.96(13)
C9 C8 H6 120.0
C7 C8 H6 120.0
C10 C9 C8 120.03(13)
C10 C9 H7 120.0
C8 C9 H7 120.0
C9 C10 C11 120.16(13)
C9 C10 H8 119.9
C11 C10 H8 119.9
C12 C11 C10 120.28(13)
C12 C11 H9 119.9
C10 C11 H9 119.9
C11 C12 C7 119.54(12)
C11 C12 H10 120.2
C7 C12 H10 120.2
C18 C13 C14 117.22(12)
C18 C13 Si1 120.69(10)
C14 C13 Si1 122.06(10)
C15 C14 C13 121.39(12)
C15 C14 H11 119.3
C13 C14 H11 119.3
C16 C15 C14 120.13(12)
C16 C15 H12 119.9
C14 C15 H12 119.9
C17 C16 C15 119.54(13)
C17 C16 H13 120.2
C15 C16 H13 120.2
C16 C17 C18 120.16(13)
C16 C17 H14 119.9
C18 C17 H14 119.9
C17 C18 C13 121.55(12)
C17 C18 H15 119.2
C13 C18 H15 119.2
C20 C19 C24 117.40(12)
C20 C19 Si1 119.58(10)
C24 C19 Si1 123.00(10)
C21 C20 C19 121.37(12)
C21 C20 H16 119.3
C19 C20 H16 119.3
C22 C21 C20 120.04(13)
C22 C21 H17 120.0
C20 C21 H17 120.0
C23 C22 C21 119.91(12)
C23 C22 H18 120.0
C21 C22 H18 120.0
C22 C23 C24 119.92(13)
C22 C23 H19 120.0
C24 C23 H19 120.0
C23 C24 C19 121.36(12)
C23 C24 H20 119.3
C19 C24 H20 119.3

loop_
_geom_bond_atom_site_label_1
_geom_bond_atom_site_label_2
_geom_bond_distance
Si1 C13 1.8712(13)
Si1 C19 1.8741(13)
Si1 C1 1.8757(13)
Si1 H1 1.397(13)
C1 C2 1.3983(18)
C1 C6 1.4015(17)
C2 C3 1.3861(19)
C2 H2 0.9500
C3 C4 1.3873(19)
C3 H3 0.9500
C4 C5 1.3802(19)
C4 H4 0.9500
C5 C6 1.3943(18)
C5 H5 0.9500
C6 N1 1.4291(16)
N1 N2 1.2546(15)
N2 C7 1.4266(17)
C7 C8 1.3870(18)
C7 C12 1.3955(19)
C8 C9 1.387(2)
C8 H6 0.9500
C9 C10 1.378(2)
C9 H7 0.9500
C10 C11 1.389(2)
C10 H8 0.9500
C11 C12 1.3804(19)
C11 H9 0.9500
C12 H10 0.9500
C13 C18 1.3951(19)
C13 C14 1.3985(18)
C14 C15 1.3886(19)
C14 H11 0.9500
C15 C16 1.384(2)
C15 H12 0.9500
C16 C17 1.381(2)
C16 H13 0.9500
C17 C18 1.388(2)
C17 H14 0.9500
C18 H15 0.9500
C19 C20 1.3995(18)
C19 C24 1.3997(18)
C20 C21 1.3881(19)
C20 H16 0.9500
C21 C22 1.384(2)
C21 H17 0.9500
C22 C23 1.383(2)
C22 H18 0.9500
C23 C24 1.3910(19)
C23 H19 0.9500
C24 H20 0.9500

loop_
_geom_torsion_atom_site_label_1
_geom_torsion_atom_site_label_2
_geom_torsion_atom_site_label_3
_geom_torsion_atom_site_label_4
_geom_torsion
C13 Si1 C1 C2 -108.76(11)
C19 Si1 C1 C2 12.26(12)
C13 Si1 C1 C6 72.06(11)
C19 Si1 C1 C6 -166.92(9)
C6 C1 C2 C3 0.00(19)
Si1 C1 C2 C3 -179.19(10)
C1 C2 C3 C4 1.0(2)
C2 C3 C4 C5 -0.6(2)
C3 C4 C5 C6 -0.81(19)
C4 C5 C6 C1 1.85(19)
C4 C5 C6 N1 -179.82(11)
C2 C1 C6 C5 -1.43(18)
Si1 C1 C6 C5 177.80(9)
C2 C1 C6 N1 -179.92(11)
Si1 C1 C6 N1 -0.70(14)
C5 C6 N1 N2 3.20(17)
C1 C6 N1 N2 -178.36(10)
C6 N1 N2 C7 -178.06(10)
N1 N2 C7 C8 -175.75(11)
N1 N2 C7 C12 5.72(18)
C12 C7 C8 C9 -0.6(2)
N2 C7 C8 C9 -179.19(12)
C7 C8 C9 C10 0.8(2)
C8 C9 C10 C11 -0.2(2)
C9 C10 C11 C12 -0.5(2)
C10 C11 C12 C7 0.7(2)
C8 C7 C12 C11 -0.17(19)
N2 C7 C12 C11 178.31(12)
C19 Si1 C13 C18 91.17(12)
C1 Si1 C13 C18 -148.34(11)
C19 Si1 C13 C14 -86.73(11)
C1 Si1 C13 C14 33.76(12)
C18 C13 C14 C15 -0.21(19)
Si1 C13 C14 C15 177.75(10)
C13 C14 C15 C16 0.58(19)
C14 C15 C16 C17 -0.3(2)
C15 C16 C17 C18 -0.2(2)
C16 C17 C18 C13 0.6(2)
C14 C13 C18 C17 -0.4(2)
Si1 C13 C18 C17 -178.38(11)
C13 Si1 C19 C20 -134.26(11)
C1 Si1 C19 C20 104.05(11)
C13 Si1 C19 C24 44.34(12)
C1 Si1 C19 C24 -77.35(12)
C24 C19 C20 C21 0.2(2)
Si1 C19 C20 C21 178.88(11)
C19 C20 C21 C22 0.6(2)
C20 C21 C22 C23 -0.9(2)
C21 C22 C23 C24 0.5(2)
C22 C23 C24 C19 0.3(2)
C20 C19 C24 C23 -0.66(19)
Si1 C19 C24 C23 -179.29(10)

loop_
_cod_related_entry_id
_cod_related_entry_database
_cod_related_entry_code
1 ChemSpider 30660402
